data_4074710
loop_
_publ_author_name
'Sui-Seng, Christine'
'Groux, Laurent F.'
'Zargarian, Davit'

_publ_section_title
;
 Synthesis and Reactivities of Neutral and Cationic
 Indenyl&#x2212;Palladium Complexes
;
_journal_issue 3
_journal_name_full Organometallics
_journal_page_first 571
_journal_paper_doi 10.1021/om050826f
_journal_volume 25
_journal_year 2006
_chemical_compound_source 'Synthesized by the authors. See text'
_chemical_formula_moiety 'C28 H25 P Pd'
_chemical_formula_sum 'C28 H25 P Pd'
_chemical_formula_weight 498.85
_chemical_name_systematic
;
 ?
;
_space_group_IT_number 2
_symmetry_cell_setting triclinic
_symmetry_space_group_name_Hall '-P 1'
_symmetry_space_group_name_H-M 'P -1'
_atom_sites_solution_hydrogens geom
_atom_sites_solution_primary direct
_atom_sites_solution_secondary difmap
_audit_creation_method SHELXL-97
_cell_angle_alpha 96.36
_cell_angle_beta 93.2720(10)
_cell_angle_gamma 107.1030(10)
_cell_formula_units_Z 2
_cell_length_a 7.51690(10)
_cell_length_b 11.54140(10)
_cell_length_c 13.88960(10)
_cell_measurement_reflns_used 12944
_cell_measurement_temperature 220(2)
_cell_measurement_theta_max 72.83
_cell_measurement_theta_min 3.22
_cell_volume 1139.51(2)
_computing_cell_refinement 'SMART (Bruker, 1999)'
_computing_data_collection 'SMART (Bruker, 1999)'
_computing_data_reduction 'SAINT (Bruker, 1999)'
_computing_molecular_graphics 'SHELXTL (Bruker, 1997)'
_computing_publication_material 'UdMX (local program)'
_computing_structure_refinement 'SHELXL97 (Sheldrick, 1997)'
_computing_structure_solution 'SHELXS97 (Sheldrick, 1997)'
_diffrn_ambient_temperature 220(2)
_diffrn_detector_area_resol_mean 5.5
_diffrn_measured_fraction_theta_full 0.999
_diffrn_measured_fraction_theta_max 0.948
_diffrn_measurement_device_type 'Bruker AXS Smart 2K/Platform'
_diffrn_measurement_method \w
_diffrn_radiation_monochromator graphite
_diffrn_radiation_source 'Sealed Tube'
_diffrn_radiation_type CuK\a
_diffrn_radiation_wavelength 1.54178
_diffrn_reflns_av_R_equivalents 0.027
_diffrn_reflns_av_sigmaI/netI 0.0212
_diffrn_reflns_limit_h_max 8
_diffrn_reflns_limit_h_min -7
_diffrn_reflns_limit_k_max 14
_diffrn_reflns_limit_k_min -14
_diffrn_reflns_limit_l_max 16
_diffrn_reflns_limit_l_min -17
_diffrn_reflns_number 13683
_diffrn_reflns_theta_full 73.01
_diffrn_reflns_theta_max 73.01
_diffrn_reflns_theta_min 3.22
_diffrn_standards_decay_% 0.00
_diffrn_standards_number 119
_exptl_absorpt_coefficient_mu 7.304
_exptl_absorpt_correction_T_max 0.334
_exptl_absorpt_correction_T_min 0.236
_exptl_absorpt_correction_type multi-scan
_exptl_absorpt_process_details 'Sadabs (Sheldrick,1996)'
_exptl_crystal_colour yellow
_exptl_crystal_density_diffrn 1.454
_exptl_crystal_density_method 'not measured'
_exptl_crystal_description block
_exptl_crystal_F_000 508
_exptl_crystal_size_max 0.60
_exptl_crystal_size_mid 0.19
_exptl_crystal_size_min 0.15
_refine_diff_density_max 0.547
_refine_diff_density_min -0.594
_refine_diff_density_rms 0.082
_refine_ls_extinction_method none
_refine_ls_goodness_of_fit_ref 1.053
_refine_ls_hydrogen_treatment constr
_refine_ls_matrix_type full
_refine_ls_number_parameters 272
_refine_ls_number_reflns 4319
_refine_ls_number_restraints 0
_refine_ls_restrained_S_all 1.053
_refine_ls_R_factor_all 0.0296
_refine_ls_R_factor_gt 0.0287
_refine_ls_shift/su_max 0.001
_refine_ls_shift/su_mean 0.000
_refine_ls_structure_factor_coef Fsqd
_refine_ls_weighting_details 'calc w=1/[\s^2^(Fo^2^)+(0.0528P)^2^+0.3905P] where P=(Fo^2^+2Fc^2^)/3'
_refine_ls_weighting_scheme calc
_refine_ls_wR_factor_gt 0.0747
_refine_ls_wR_factor_ref 0.0752
_reflns_number_gt 4187
_reflns_number_total 4319
_reflns_threshold_expression I>2\s(I)
_cod_data_source_file om050826fsi20051202_015824.cif
_cod_data_source_block suse19
_cod_depositor_comments
;
The following automatic conversions were performed:
'_atom_site_symetry_multiplicity' tag replaced with
'_atom_site_symmetry_multiplicity'.

Automatic conversion script
Id: cif_correct_tags 1440 2010-10-19 06:21:57Z saulius 

The following automatic conversions were performed:

'_symmetry_cell_setting' value 'Triclinic' changed to 'triclinic'
according to /home/saulius/struct/CIF-dictionaries/cif_core.dic
dictionary named 'cif_core.dic' version 2.4.1 from
2010-06-29.

'_geom_bond_publ_flag' value 'Y' changed to 'y'
according to /home/saulius/struct/CIF-dictionaries/cif_core.dic
dictionary named 'cif_core.dic' version 2.4.1 from 2010-06-29 (38
times).

'_geom_angle_publ_flag' value 'Y' changed to 'y' according
to /home/saulius/struct/CIF-dictionaries/cif_core.dic dictionary
named 'cif_core.dic' version 2.4.1 from 2010-06-29 (76
times).

'_geom_torsion_publ_flag' value 'Y' changed to 'y' according
to /home/saulius/struct/CIF-dictionaries/cif_core.dic dictionary
named 'cif_core.dic' version 2.4.1 from 2010-06-29 (155 times).

Automatic conversion script
Id: cif_fix_values 1715 2011-07-08 13:25:40Z adriana 
;
_cod_original_cell_volume 1139.53(2)
_cod_original_sg_symbol_H-M P-1
_cod_database_code 4074710

loop_
_symmetry_equiv_pos_as_xyz
'x, y, z'
'-x, -y, -z'

loop_
_atom_site_label
_atom_site_type_symbol
_atom_site_fract_x
_atom_site_fract_y
_atom_site_fract_z
_atom_site_U_iso_or_equiv
_atom_site_adp_type
_atom_site_occupancy
_atom_site_symmetry_multiplicity
_atom_site_calc_flag
_atom_site_refinement_flags
Pd Pd 0.46898(2) 0.887482(12) 0.275527(11) 0.02779(8) Uani 1 1 d .
P P 0.25589(8) 0.71028(5) 0.28752(4) 0.02371(12) Uani 1 1 d .
C8 C 0.6076(5) 0.7966(3) 0.1856(2) 0.0496(7) Uani 1 1 d .
H8A H 0.5190 0.7415 0.1350 0.074 Uiso 1 1 calc R
H8B H 0.6674 0.7502 0.2233 0.074 Uiso 1 1 calc R
H8C H 0.7016 0.8555 0.1561 0.074 Uiso 1 1 calc R
C1 C 0.6387(4) 1.0851(2) 0.2708(2) 0.0372(5) Uani 1 1 d .
H1 H 0.7583 1.0916 0.2509 0.045 Uiso 1 1 calc R
C2 C 0.5847(4) 1.0746(2) 0.36576(19) 0.0376(5) Uani 1 1 d .
H2 H 0.6662 1.0852 0.4222 0.045 Uiso 1 1 calc R
C3 C 0.3894(4) 1.0458(2) 0.36239(17) 0.0333(5) Uani 1 1 d .
H3 H 0.3165 1.0218 0.4137 0.040 Uiso 1 1 calc R
C3A C 0.3193(3) 1.05924(18) 0.26622(16) 0.0284(4) Uani 1 1 d .
C4 C 0.1399(4) 1.0478(2) 0.2248(2) 0.0373(5) Uani 1 1 d .
H4 H 0.0368 1.0285 0.2618 0.045 Uiso 1 1 calc R
C5 C 0.1171(4) 1.0653(2) 0.1295(2) 0.0492(7) Uani 1 1 d .
H5 H -0.0027 1.0592 0.1014 0.059 Uiso 1 1 calc R
C6 C 0.2674(5) 1.0919(3) 0.0736(2) 0.0536(8) Uani 1 1 d .
H6 H 0.2477 1.1046 0.0087 0.064 Uiso 1 1 calc R
C7 C 0.4459(5) 1.1001(2) 0.1112(2) 0.0464(7) Uani 1 1 d .
H7 H 0.5460 1.1161 0.0720 0.056 Uiso 1 1 calc R
C7A C 0.4743(3) 1.08407(19) 0.20902(17) 0.0321(5) Uani 1 1 d .
C110 C 0.1188(3) 0.71942(19) 0.39144(15) 0.0266(4) Uani 1 1 d .
C111 C 0.0106(3) 0.7991(2) 0.39066(18) 0.0354(5) Uani 1 1 d .
H111 H 0.0050 0.8406 0.3366 0.042 Uiso 1 1 calc R
C112 C -0.0883(4) 0.8175(2) 0.4688(2) 0.0422(6) Uani 1 1 d .
H112 H -0.1602 0.8717 0.4678 0.051 Uiso 1 1 calc R
C113 C -0.0815(4) 0.7562(2) 0.54865(19) 0.0438(6) Uani 1 1 d .
H113 H -0.1484 0.7689 0.6019 0.053 Uiso 1 1 calc R
C114 C 0.0231(4) 0.6769(2) 0.54967(17) 0.0415(6) Uani 1 1 d .
H114 H 0.0268 0.6348 0.6036 0.050 Uiso 1 1 calc R
C115 C 0.1240(3) 0.6581(2) 0.47137(16) 0.0325(5) Uani 1 1 d .
H115 H 0.1957 0.6038 0.4728 0.039 Uiso 1 1 calc R
C120 C 0.3458(3) 0.58201(19) 0.30070(15) 0.0250(4) Uani 1 1 d .
C121 C 0.4960(3) 0.6011(2) 0.37014(18) 0.0344(5) Uani 1 1 d .
H121 H 0.5437 0.6772 0.4093 0.041 Uiso 1 1 calc R
C122 C 0.5758(4) 0.5094(2) 0.38208(19) 0.0387(5) Uani 1 1 d .
H122 H 0.6763 0.5233 0.4298 0.046 Uiso 1 1 calc R
C123 C 0.5088(4) 0.3974(2) 0.3243(2) 0.0377(5) Uani 1 1 d .
H123 H 0.5630 0.3350 0.3327 0.045 Uiso 1 1 calc R
C124 C 0.3613(4) 0.3779(2) 0.25403(19) 0.0384(5) Uani 1 1 d .
H124 H 0.3167 0.3024 0.2137 0.046 Uiso 1 1 calc R
C125 C 0.2782(3) 0.4695(2) 0.24259(16) 0.0312(5) Uani 1 1 d .
H125 H 0.1764 0.4551 0.1955 0.037 Uiso 1 1 calc R
C130 C 0.0744(3) 0.6583(2) 0.18590(15) 0.0294(4) Uani 1 1 d .
C131 C 0.0976(4) 0.7155(3) 0.10199(18) 0.0422(6) Uani 1 1 d .
H131 H 0.2058 0.7806 0.0978 0.051 Uiso 1 1 calc R
C132 C -0.0419(5) 0.6749(3) 0.0244(2) 0.0561(8) Uani 1 1 d .
H132 H -0.0273 0.7131 -0.0323 0.067 Uiso 1 1 calc R
C133 C -0.2005(5) 0.5798(4) 0.0299(2) 0.0554(8) Uani 1 1 d .
H133 H -0.2923 0.5527 -0.0232 0.066 Uiso 1 1 calc R
C134 C -0.2255(4) 0.5240(3) 0.1134(2) 0.0509(7) Uani 1 1 d .
H134 H -0.3344 0.4595 0.1174 0.061 Uiso 1 1 calc R
C135 C -0.0887(4) 0.5641(3) 0.19084(18) 0.0394(5) Uani 1 1 d .
H135 H -0.1063 0.5269 0.2479 0.047 Uiso 1 1 calc R

loop_
_atom_site_aniso_label
_atom_site_aniso_U_11
_atom_site_aniso_U_22
_atom_site_aniso_U_33
_atom_site_aniso_U_23
_atom_site_aniso_U_13
_atom_site_aniso_U_12
Pd 0.03319(12) 0.02056(10) 0.03244(11) 0.00613(7) 0.00786(7) 0.01066(7)
P 0.0304(3) 0.0192(2) 0.0236(2) 0.00368(19) 0.00387(19) 0.0101(2)
C8 0.0606(18) 0.0389(14) 0.0617(18) 0.0141(13) 0.0345(14) 0.0261(13)
C1 0.0327(13) 0.0212(11) 0.0552(15) 0.0086(10) 0.0042(10) 0.0031(9)
C2 0.0437(14) 0.0234(11) 0.0418(13) 0.0008(9) -0.0100(10) 0.0082(9)
C3 0.0466(14) 0.0247(11) 0.0298(11) 0.0018(8) 0.0036(9) 0.0132(9)
C3A 0.0382(12) 0.0162(9) 0.0309(11) 0.0005(8) 0.0016(8) 0.0098(8)
C4 0.0374(13) 0.0246(11) 0.0506(14) 0.0026(10) -0.0017(10) 0.0125(9)
C5 0.0550(17) 0.0331(13) 0.0538(16) 0.0010(11) -0.0206(13) 0.0112(11)
C6 0.086(2) 0.0393(15) 0.0314(13) 0.0039(11) -0.0145(13) 0.0177(14)
C7 0.0713(19) 0.0319(13) 0.0360(13) 0.0074(10) 0.0161(12) 0.0128(12)
C7A 0.0421(13) 0.0175(9) 0.0365(12) 0.0040(8) 0.0052(9) 0.0084(9)
C110 0.0311(11) 0.0225(10) 0.0240(10) 0.0002(8) 0.0036(8) 0.0055(8)
C111 0.0393(13) 0.0306(12) 0.0388(12) 0.0055(9) 0.0100(10) 0.0131(9)
C112 0.0387(14) 0.0342(13) 0.0524(15) -0.0030(11) 0.0141(11) 0.0106(10)
C113 0.0422(14) 0.0413(14) 0.0365(13) -0.0103(11) 0.0150(10) -0.0011(11)
C114 0.0497(15) 0.0406(14) 0.0245(11) 0.0031(10) 0.0047(10) -0.0007(11)
C115 0.0382(13) 0.0297(11) 0.0277(11) 0.0044(9) 0.0017(9) 0.0075(9)
C120 0.0315(11) 0.0206(9) 0.0255(10) 0.0046(7) 0.0051(8) 0.0107(8)
C121 0.0392(13) 0.0252(11) 0.0377(12) -0.0008(9) -0.0046(9) 0.0111(9)
C122 0.0384(14) 0.0360(13) 0.0446(13) 0.0081(10) -0.0033(10) 0.0158(10)
C123 0.0433(14) 0.0279(12) 0.0493(14) 0.0125(10) 0.0082(11) 0.0186(10)
C124 0.0495(15) 0.0218(11) 0.0437(14) -0.0014(9) 0.0039(11) 0.0127(10)
C125 0.0379(12) 0.0256(11) 0.0305(11) 0.0022(8) 0.0010(9) 0.0111(9)
C130 0.0367(12) 0.0327(11) 0.0232(10) 0.0025(8) 0.0014(8) 0.0184(9)
C131 0.0575(17) 0.0423(14) 0.0322(12) 0.0099(10) 0.0014(11) 0.0223(12)
C132 0.078(2) 0.072(2) 0.0285(13) 0.0105(13) -0.0041(13) 0.0384(18)
C133 0.0533(19) 0.082(2) 0.0342(14) -0.0046(14) -0.0112(12) 0.0333(17)
C134 0.0374(15) 0.069(2) 0.0421(15) -0.0064(13) -0.0012(11) 0.0159(13)
C135 0.0401(14) 0.0482(15) 0.0298(12) 0.0043(10) 0.0031(9) 0.0138(11)

loop_
_atom_type_symbol
_atom_type_description
_atom_type_scat_dispersion_real
_atom_type_scat_dispersion_imag
_atom_type_scat_source
C C 0.0181 0.0091 'International Tables Vol C Tables 4.2.6.8 and 6.1.1.4'
H H 0.0000 0.0000 'International Tables Vol C Tables 4.2.6.8 and 6.1.1.4'
P P 0.2955 0.4335 'International Tables Vol C Tables 4.2.6.8 and 6.1.1.4'
Pd Pd 0.1215 3.9337 'International Tables Vol C Tables 4.2.6.8 and 6.1.1.4'

loop_
_geom_angle_atom_site_label_1
_geom_angle_atom_site_label_2
_geom_angle_atom_site_label_3
_geom_angle
_geom_angle_publ_flag
C8 PD P 89.85(9) y
C8 PD C2 128.05(12) y
P PD C2 137.19(7) y
C8 PD C1 100.86(11) y
P PD C1 168.20(7) y
C2 PD C1 36.14(10) y
C8 PD C3 160.60(11) y
P PD C3 109.45(6) y
C2 PD C3 35.55(9) y
C1 PD C3 59.74(9) y
C8 PD C7A 107.87(10) y
P PD C7A 136.65(6) y
C2 PD C7A 57.17(8) y
C1 PD C7A 34.84(9) y
C3 PD C7A 56.63(8) y
C8 PD C3A 136.93(10) y
P PD C3A 111.42(5) y
C2 PD C3A 56.75(8) y
C1 PD C3A 57.16(9) y
C3 PD C3A 34.07(7) y
C7A PD C3A 32.47(7) y
C120 P C130 106.03(10) y
C120 P C110 105.09(10) y
C130 P C110 101.97(10) y
C120 P PD 115.79(7) y
C130 P PD 113.98(8) y
C110 P PD 112.67(7) y
PD C8 H8A 109.5 ?
PD C8 H8B 109.5 ?
H8A C8 H8B 109.5 ?
PD C8 H8C 109.5 ?
H8A C8 H8C 109.5 ?
H8B C8 H8C 109.5 ?
C2 C1 C7A 107.2(2) y
C2 C1 PD 71.91(13) y
C7A C1 PD 82.38(13) y
C2 C1 H1 126.4 ?
C7A C1 H1 126.4 ?
PD C1 H1 111.9 ?
C3 C2 C1 108.9(2) y
C3 C2 PD 74.13(13) y
C1 C2 PD 71.95(13) y
C3 C2 H2 125.6 ?
C1 C2 H2 125.6 ?
PD C2 H2 120.1 ?
C2 C3 C3A 108.3(2) y
C2 C3 PD 70.32(13) y
C3A C3 PD 82.11(13) y
C2 C3 H3 125.9 ?
C3A C3 H3 125.9 ?
PD C3 H3 113.9 ?
C4 C3A C7A 120.4(2) y
C4 C3A C3 132.5(2) y
C7A C3A C3 107.0(2) y
C4 C3A PD 126.88(15) y
C7A C3A PD 72.65(12) y
C3 C3A PD 63.83(12) y
C5 C4 C3A 118.9(3) y
C5 C4 H4 120.6 ?
C3A C4 H4 120.6 ?
C4 C5 C6 121.2(3) y
C4 C5 H5 119.4 ?
C6 C5 H5 119.4 ?
C7 C6 C5 121.6(3) y
C7 C6 H6 119.2 ?
C5 C6 H6 119.2 ?
C6 C7 C7A 118.6(3) y
C6 C7 H7 120.7 ?
C7A C7 H7 120.7 ?
C7 C7A C3A 119.3(2) y
C7 C7A C1 133.2(3) y
C3A C7A C1 107.5(2) y
C7 C7A PD 127.36(17) y
C3A C7A PD 74.88(12) y
C1 C7A PD 62.79(12) y
C115 C110 C111 119.0(2) y
C115 C110 P 124.38(18) y
C111 C110 P 116.54(17) y
C112 C111 C110 120.5(2) y
C112 C111 H111 119.7 ?
C110 C111 H111 119.7 ?
C111 C112 C113 120.1(3) y
C111 C112 H112 120 ?
C113 C112 H112 120 ?
C114 C113 C112 119.8(2) y
C114 C113 H113 120.1 ?
C112 C113 H113 120.1 ?
C113 C114 C115 120.6(2) y
C113 C114 H114 119.7 ?
C115 C114 H114 119.7 ?
C110 C115 C114 120.1(2) y
C110 C115 H115 120 ?
C114 C115 H115 120 ?
C125 C120 C121 119.0(2) y
C125 C120 P 123.56(17) y
C121 C120 P 117.39(16) y
C122 C121 C120 120.7(2) y
C122 C121 H121 119.6 ?
C120 C121 H121 119.6 ?
C121 C122 C123 120.4(2) y
C121 C122 H122 119.8 ?
C123 C122 H122 119.8 ?
C122 C123 C124 119.4(2) y
C122 C123 H123 120.3 ?
C124 C123 H123 120.3 ?
C123 C124 C125 120.5(2) y
C123 C124 H124 119.8 ?
C125 C124 H124 119.8 ?
C120 C125 C124 120.0(2) y
C120 C125 H125 120 ?
C124 C125 H125 120 ?
C135 C130 C131 119.2(2) y
C135 C130 P 121.30(17) y
C131 C130 P 119.5(2) y
C130 C131 C132 119.2(3) y
C130 C131 H131 120.4 ?
C132 C131 H131 120.4 ?
C133 C132 C131 120.8(3) y
C133 C132 H132 119.6 ?
C131 C132 H132 119.6 ?
C132 C133 C134 120.4(3) y
C132 C133 H133 119.8 ?
C134 C133 H133 119.8 ?
C133 C134 C135 119.3(3) y
C133 C134 H134 120.3 ?
C135 C134 H134 120.3 ?
C134 C135 C130 121.2(3) y
C134 C135 H135 119.4 ?
C130 C135 H135 119.4 ?

loop_
_geom_bond_atom_site_label_1
_geom_bond_atom_site_label_2
_geom_bond_distance
_geom_bond_publ_flag
Pd C8 2.061(3) y
Pd P 2.2260(5) y
Pd C2 2.273(2) y
Pd C1 2.273(2) y
Pd C3 2.321(2) y
Pd C7a 2.533(2) y
Pd C3a 2.562(2) y
P C120 1.821(2) y
P C130 1.823(2) y
P C110 1.832(2) y
C8 H8a 0.97 ?
C8 H8b 0.97 ?
C8 H8c 0.97 ?
C1 C2 1.410(4) y
C1 C7a 1.460(4) y
C1 H1 0.94 ?
C2 C3 1.403(4) y
C2 H2 0.94 ?
C3 C3a 1.449(3) y
C3 H3 0.94 ?
C3a C4 1.399(3) y
C3a C7a 1.425(3) y
C4 C5 1.371(4) y
C4 H4 0.94 ?
C5 C6 1.386(5) y
C5 H5 0.94 ?
C6 C7 1.384(5) y
C6 H6 0.94 ?
C7 C7a 1.404(4) y
C7 H7 0.94 ?
C110 C115 1.386(3) y
C110 C111 1.396(3) y
C111 C112 1.382(4) y
C111 H111 0.94 ?
C112 C113 1.386(4) y
C112 H112 0.94 ?
C113 C114 1.372(4) y
C113 H113 0.94 ?
C114 C115 1.394(3) y
C114 H114 0.94 ?
C115 H115 0.94 ?
C120 C125 1.389(3) y
C120 C121 1.391(3) y
C121 C122 1.381(3) y
C121 H121 0.94 ?
C122 C123 1.382(4) y
C122 H122 0.94 ?
C123 C124 1.383(4) y
C123 H123 0.94 ?
C124 C125 1.395(3) y
C124 H124 0.94 ?
C125 H125 0.94 ?
C130 C135 1.390(4) y
C130 C131 1.397(3) y
C131 C132 1.397(4) y
C131 H131 0.94 ?
C132 C133 1.375(5) y
C132 H132 0.94 ?
C133 C134 1.383(5) y
C133 H133 0.94 ?
C134 C135 1.384(4) y
C134 H134 0.94 ?
C135 H135 0.94 ?

loop_
_geom_torsion_atom_site_label_1
_geom_torsion_atom_site_label_2
_geom_torsion_atom_site_label_3
_geom_torsion_atom_site_label_4
_geom_torsion
_geom_torsion_publ_flag
C8 PD P C120 41.29(12) y
C2 PD P C120 -113.42(12) y
C1 PD P C120 -163.3(4) y
C3 PD P C120 -140.74(10) y
C7A PD P C120 157.66(10) y
C3A PD P C120 -177.12(9) y
C8 PD P C130 -82.11(13) y
C2 PD P C130 123.18(12) y
C1 PD P C130 73.3(4) y
C3 PD P C130 95.86(10) y
C7A PD P C130 34.25(11) y
C3A PD P C130 59.48(9) y
C8 PD P C110 162.30(13) y
C2 PD P C110 7.59(13) y
C1 PD P C110 -42.3(4) y
C3 PD P C110 -19.73(10) y
C7A PD P C110 -81.33(11) y
C3A PD P C110 -56.11(10) y
C8 PD C1 C2 -143.27(17) y
P PD C1 C2 61.8(4) y
C3 PD C1 C2 37.04(15) y
C7A PD C1 C2 111.0(2) y
C3A PD C1 C2 77.14(16) y
C8 PD C1 C7A 105.73(17) y
P PD C1 C7A -49.2(4) y
C2 PD C1 C7A -111.0(2) y
C3 PD C1 C7A -73.96(15) y
C3A PD C1 C7A -33.86(13) y
C7A C1 C2 C3 10.2(3) y
PD C1 C2 C3 -65.45(17) y
C7A C1 C2 PD 75.67(16) y
C8 PD C2 C3 164.75(16) y
P PD C2 C3 -48.11(18) y
C1 PD C2 C3 116.5(2) y
C7A PD C2 C3 77.12(15) y
C3A PD C2 C3 38.16(13) y
C8 PD C2 C1 48.2(2) y
P PD C2 C1 -164.63(12) y
C3 PD C2 C1 -116.5(2) y
C7A PD C2 C1 -39.40(14) y
C3A PD C2 C1 -78.36(16) y
C1 C2 C3 C3A -10.2(3) y
PD C2 C3 C3A -74.23(15) y
C1 C2 C3 PD 64.04(17) y
C8 PD C3 C2 -38.6(4) y
P PD C3 C2 147.55(13) y
C1 PD C3 C2 -37.66(15) y
C7A PD C3 C2 -78.76(16) y
C3A PD C3 C2 -112.7(2) y
C8 PD C3 C3A 74.1(4) y
P PD C3 C3A -99.74(13) y
C2 PD C3 C3A 112.7(2) y
C1 PD C3 C3A 75.05(15) y
C7A PD C3 C3A 33.96(13) y
C2 C3 C3A C4 -176.7(2) y
PD C3 C3A C4 117.2(2) y
C2 C3 C3A C7A 6.0(2) y
PD C3 C3A C7A -60.14(15) y
C2 C3 C3A PD 66.18(16) y
C8 PD C3A C4 83.0(3) y
P PD C3A C4 -31.6(2) y
C2 PD C3A C4 -164.8(3) y
C1 PD C3A C4 151.7(3) y
C3 PD C3A C4 -124.9(3) y
C7A PD C3A C4 115.4(3) y
C8 PD C3A C7A -32.4(2) y
P PD C3A C7A -146.98(12) y
C2 PD C3A C7A 79.78(15) y
C1 PD C3A C7A 36.35(14) y
C3 PD C3A C7A 119.7(2) y
C8 PD C3A C3 -152.10(19) y
P PD C3A C3 93.35(14) y
C2 PD C3A C3 -39.89(15) y
C1 PD C3A C3 -83.32(16) y
C7A PD C3A C3 -119.7(2) y
C7A C3A C4 C5 -2.3(3) y
C3 C3A C4 C5 -179.4(2) y
PD C3A C4 C5 -92.8(3) y
C3A C4 C5 C6 1.1(4) y
C4 C5 C6 C7 0.9(4) y
C5 C6 C7 C7A -1.6(4) y
C6 C7 C7A C3A 0.4(4) y
C6 C7 C7A C1 179.2(3) y
C6 C7 C7A PD 93.3(3) y
C4 C3A C7A C7 1.6(3) y
C3 C3A C7A C7 179.3(2) y
PD C3A C7A C7 124.7(2) y
C4 C3A C7A C1 -177.5(2) y
C3 C3A C7A C1 0.2(2) y
PD C3A C7A C1 -54.40(15) y
C4 C3A C7A PD -123.1(2) y
C3 C3A C7A PD 54.63(14) y
C2 C1 C7A C7 174.7(3) y
PD C1 C7A C7 -116.9(3) y
C2 C1 C7A C3A -6.3(2) y
PD C1 C7A C3A 61.97(16) y
C2 C1 C7A PD -68.31(16) y
C8 PD C7A C7 41.8(3) y
P PD C7A C7 -67.9(3) y
C2 PD C7A C7 166.1(3) y
C1 PD C7A C7 125.1(3) y
C3 PD C7A C7 -151.2(3) y
C3A PD C7A C7 -115.5(3) y
C8 PD C7A C3A 157.37(16) y
P PD C7A C3A 47.65(16) y
C2 PD C7A C3A -78.39(15) y
C1 PD C7A C3A -119.3(2) y
C3 PD C7A C3A -35.65(13) y
C8 PD C7A C1 -83.31(18) y
P PD C7A C1 166.97(13) y
C2 PD C7A C1 40.94(16) y
C3 PD C7A C1 83.68(17) y
C3A PD C7A C1 119.3(2) y
C120 P C110 C115 13.0(2) y
C130 P C110 C115 123.4(2) y
PD P C110 C115 -113.96(18) y
C120 P C110 C111 -170.56(17) y
C130 P C110 C111 -60.10(19) y
PD P C110 C111 62.51(18) y
C115 C110 C111 C112 0.6(4) y
P C110 C111 C112 -176.0(2) y
C110 C111 C112 C113 -0.3(4) y
C111 C112 C113 C114 -0.2(4) y
C112 C113 C114 C115 0.5(4) y
C111 C110 C115 C114 -0.4(3) y
P C110 C115 C114 176.03(17) y
C113 C114 C115 C110 -0.2(4) y
C130 P C120 C125 -1.1(2) y
C110 P C120 C125 106.4(2) y
PD P C120 C125 -128.59(18) y
C130 P C120 C121 175.87(18) y
C110 P C120 C121 -76.6(2) y
PD P C120 C121 48.4(2) y
C125 C120 C121 C122 -0.7(4) y
P C120 C121 C122 -177.8(2) y
C120 C121 C122 C123 0.7(4) y
C121 C122 C123 C124 0.2(4) y
C122 C123 C124 C125 -1.2(4) y
C121 C120 C125 C124 -0.3(3) y
P C120 C125 C124 176.66(19) y
C123 C124 C125 C120 1.2(4) y
C120 P C130 C135 64.9(2) y
C110 P C130 C135 -44.9(2) y
PD P C130 C135 -166.57(18) y
C120 P C130 C131 -116.3(2) y
C110 P C130 C131 133.9(2) y
PD P C130 C131 12.2(2) y
C135 C130 C131 C132 -1.3(4) y
P C130 C131 C132 179.9(2) y
C130 C131 C132 C133 0.0(5) y
C131 C132 C133 C134 1.0(5) y
C132 C133 C134 C135 -0.6(5) y
C133 C134 C135 C130 -0.8(4) y
C131 C130 C135 C134 1.8(4) y
P C130 C135 C134 -179.4(2) y
